data_7131925
loop_
_publ_author_name
'Heinl, Sebastian'
'Peresypkina, Eugenia V.'
'Kremer, Werner'
'Scheer, Manfred'

_publ_section_title
;
 A lens-shaped supramolecule based on the bulky pentaphosphaferrocene
 [CpBIGFe(\h5-P5)] and CuBr2
;
_journal_name_full 'Chemical Communications'
_journal_paper_doi 10.1039/D3CC03244B
_journal_year 2023
_chemical_formula_moiety 'C342 H408 Br32 Cu32 Fe6 N6 P30, 2.4(C H2 Cl2)'
_chemical_formula_structural '[(C55 H65 Fe P5)6 {Cu Br}32 (C H3 C N)6] * 2.4(C H2 Cl2)'
_chemical_formula_sum 'C344.4 H412.8 Br32 Cl4.8 Cu32 Fe6 N6 P30'
_chemical_formula_weight 10661.14
_chemical_properties_physical Air-sensitive,Moisture-sensitive
_space_group_crystal_system trigonal
_space_group_IT_number 148
_space_group_name_Hall '-R 3'
_space_group_name_H-M_alt 'R -3 :H'
_atom_sites_solution_hydrogens mixed
_atom_sites_solution_primary direct
_atom_sites_solution_secondary difmap
_audit_creation_method SHELXL-2018/3
_audit_update_record
;
2023-03-02 deposited with the CCDC.	2023-07-26 downloaded from the CCDC.
;
_cell_angle_alpha 90
_cell_angle_beta 90
_cell_angle_gamma 120
_cell_formula_units_Z 3
_cell_length_a 30.0348(4)
_cell_length_b 30.0348(4)
_cell_length_c 38.1116(9)
_cell_measurement_reflns_used 30191
_cell_measurement_temperature 123.02(10)
_cell_measurement_theta_max 72.2990
_cell_measurement_theta_min 3.5690
_cell_volume 29774.0(9)
_computing_cell_refinement
;
CrysAlisPro, Agilent Technologies,
Version 1.171.36.28 (release 01-02-2013 CrysAlis171 .NET)
(compiled Feb  1 2013,16:14:44)
;
_computing_data_collection
;
CrysAlisPro, Agilent Technologies,
Version 1.171.36.28 (release 01-02-2013 CrysAlis171 .NET)
(compiled Feb  1 2013,16:14:44)
;
_computing_data_reduction
;
CrysAlisPro, Agilent Technologies,
Version 1.171.36.28 (release 01-02-2013 CrysAlis171 .NET)
(compiled Feb  1 2013,16:14:44)
;
_computing_structure_refinement 'SHELXL-2018/3 (Sheldrick, 2018)'
_computing_structure_solution 'SIR-97 (Altomare, 1999)'
_diffrn_ambient_temperature 123.02(10)
_diffrn_detector_area_resol_mean 10.3546
_diffrn_measured_fraction_theta_full 0.998
_diffrn_measured_fraction_theta_max 0.998
_diffrn_measurement_device_type 'SuperNova, Single source at offset, Atlas'
_diffrn_measurement_method '\w scans'
_diffrn_radiation_monochromator mirror
_diffrn_radiation_source 'SuperNova (Cu) X-ray Source'
_diffrn_radiation_type CuK\a
_diffrn_radiation_wavelength 1.54178
_diffrn_reflns_av_R_equivalents 0.0358
_diffrn_reflns_av_unetI/netI 0.0200
_diffrn_reflns_Laue_measured_fraction_full 0.998
_diffrn_reflns_Laue_measured_fraction_max 0.998
_diffrn_reflns_limit_h_max 29
_diffrn_reflns_limit_h_min -35
_diffrn_reflns_limit_k_max 32
_diffrn_reflns_limit_k_min -35
_diffrn_reflns_limit_l_max 45
_diffrn_reflns_limit_l_min -45
_diffrn_reflns_number 71417
_diffrn_reflns_point_group_measured_fraction_full 0.998
_diffrn_reflns_point_group_measured_fraction_max 0.998
_diffrn_reflns_theta_full 67.488
_diffrn_reflns_theta_max 67.488
_diffrn_reflns_theta_min 3.479
_exptl_absorpt_coefficient_mu 9.061
_exptl_absorpt_correction_T_max 0.648
_exptl_absorpt_correction_T_min 0.521
_exptl_absorpt_correction_type analytical
_exptl_absorpt_process_details
;
CrysAlisPro, Agilent Technologies,
Version 1.171.36.28 (release 01-02-2013 CrysAlis171 .NET)
(compiled Feb  1 2013,16:14:44)
Analytical numeric absorption correction using a multifaceted crystal
			model based on expressions derived by R.C. Clark & J.S. Reid.
(Clark, R. C. & Reid, J. S. (1995). Acta Cryst. A51, 887-897)
;
_exptl_crystal_colour 'dark brown'
_exptl_crystal_density_diffrn 1.784
_exptl_crystal_description prism
_exptl_crystal_F_000 15770
_exptl_crystal_size_max 0.1088
_exptl_crystal_size_mid 0.0682
_exptl_crystal_size_min 0.0680
_refine_diff_density_max 1.354
_refine_diff_density_min -0.855
_refine_diff_density_rms 0.139
_refine_ls_extinction_method none
_refine_ls_goodness_of_fit_ref 1.070
_refine_ls_hydrogen_treatment constr
_refine_ls_matrix_type full
_refine_ls_number_parameters 900
_refine_ls_number_reflns 11894
_refine_ls_number_restraints 124
_refine_ls_restrained_S_all 1.071
_refine_ls_R_factor_all 0.0552
_refine_ls_R_factor_gt 0.0492
_refine_ls_shift/su_max 0.001
_refine_ls_shift/su_mean 0.000
_refine_ls_structure_factor_coef Fsqd
_refine_ls_weighting_details 'w=1/[\s^2^(Fo^2^)+(0.0816P)^2^+486.2281P] where P=(Fo^2^+2Fc^2^)/3'
_refine_ls_weighting_scheme calc
_refine_ls_wR_factor_gt 0.1553
_refine_ls_wR_factor_ref 0.1581
_reflns_Friedel_coverage 0.000
_reflns_number_gt 10124
_reflns_number_total 11894
_reflns_threshold_expression 'I > 2\s(I)'
_cod_data_source_file d3cc03244b2.cif
_cod_data_source_block last
_cod_original_cell_volume 29774.0(11)
_cod_original_formula_sum 'C344.40 H412.80 Br32 Cl4.80 Cu32 Fe6 N6 P30'
_cod_database_code 7131925
_shelx_shelxl_version_number 2018/3
_shelx_space_group_comment
;
The symmetry employed for this shelxl refinement is uniquely defined
by the following loop, which should always be used as a source of
symmetry information in preference to the above space-group names.
They are only intended as comments.
;

loop_
_space_group_symop_operation_xyz
'x, y, z'
'-y, x-y, z'
'-x+y, -x, z'
'x+2/3, y+1/3, z+1/3'
'-y+2/3, x-y+1/3, z+1/3'
'-x+y+2/3, -x+1/3, z+1/3'
'x+1/3, y+2/3, z+2/3'
'-y+1/3, x-y+2/3, z+2/3'
'-x+y+1/3, -x+2/3, z+2/3'
'-x, -y, -z'
'y, -x+y, -z'
'x-y, x, -z'
'-x+2/3, -y+1/3, -z+1/3'
'y+2/3, -x+y+1/3, -z+1/3'
'x-y+2/3, x+1/3, -z+1/3'
'-x+1/3, -y+2/3, -z+2/3'
'y+1/3, -x+y+2/3, -z+2/3'
'x-y+1/3, x+2/3, -z+2/3'

loop_
_atom_site_label
_atom_site_type_symbol
_atom_site_fract_x
_atom_site_fract_y
_atom_site_fract_z
_atom_site_U_iso_or_equiv
_atom_site_adp_type
_atom_site_occupancy
_atom_site_site_symmetry_order
_atom_site_calc_flag
_atom_site_refinement_flags_posn
_atom_site_refinement_flags_adp
_atom_site_refinement_flags_occupancy
_atom_site_disorder_assembly
_atom_site_disorder_group
Cu1C Cu 0.333333 0.666667 0.71224(15) 0.0753(13) Uani 0.5 3 d S T P . .
Cu1 Cu 0.57320(4) 0.93346(4) 0.65195(3) 0.0391(2) Uani 1 1 d . . . . .
Cu2 Cu 0.44634(4) 0.96218(4) 0.68642(3) 0.0373(2) Uani 1 1 d . . . . .
Cu3 Cu 0.30009(4) 0.86324(4) 0.60626(3) 0.0424(2) Uani 1 1 d . . . . .
Cu4 Cu 0.22562(17) 0.7167(2) 0.58169(12) 0.0268(8) Uani 0.5 1 d . . P A 1
Cu5 Cu 0.32359(13) 0.73808(12) 0.56106(10) 0.0339(7) Uani 0.3333 1 d . . P A 1
Cu4B Cu 0.2115(3) 0.7122(3) 0.57308(17) 0.0287(12) Uani 0.3333 1 d . . P A 2
Cu5B Cu 0.33975(9) 0.75388(9) 0.54379(7) 0.0325(5) Uani 0.5 1 d . . P A 2
Cu6 Cu 0.38454(8) 0.75994(7) 0.63420(5) 0.0393(4) Uani 0.5 1 d . . P A .
Br1 Br 0.59870(3) 0.97641(2) 0.70758(2) 0.03487(16) Uani 1 1 d . . . . .
Br2 Br 0.45541(2) 0.90628(2) 0.73491(2) 0.03164(16) Uani 1 1 d . . . . .
Br3 Br 0.64133(3) 0.92888(3) 0.62422(2) 0.03532(16) Uani 1 1 d . . . . .
Br4 Br 0.26052(2) 0.73862(2) 0.52238(2) 0.03344(16) Uani 1 1 d . . . . .
Br6 Br 0.38327(3) 0.76086(3) 0.70227(2) 0.04093(18) Uani 1 1 d . . . . .
Br5 Br 0.333333 0.666667 0.54487(3) 0.0365(3) Uani 1 3 d S T P . .
P1 P 0.49218(6) 0.88638(6) 0.63524(4) 0.0287(3) Uani 1 1 d . . . . .
P2 P 0.43530(6) 0.90611(6) 0.64535(4) 0.0290(3) Uani 1 1 d . . . . .
P3 P 0.36920(6) 0.85673(6) 0.61632(4) 0.0297(3) Uani 1 1 d . . . . .
P4 P 0.38546(6) 0.80708(6) 0.58701(4) 0.0289(3) Uani 1 1 d . . . . .
P5 P 0.46186(6) 0.82535(6) 0.59881(4) 0.0287(3) Uani 1 1 d . . . . .
Fe1 Fe 0.44891(3) 0.89552(3) 0.58547(2) 0.0243(2) Uani 1 1 d . . . . .
C1 C 0.5121(2) 0.9625(2) 0.56429(15) 0.0276(12) Uani 1 1 d . . . . .
C2 C 0.4689(2) 0.9704(2) 0.56918(15) 0.0261(11) Uani 1 1 d . . . . .
C3 C 0.4271(2) 0.9335(2) 0.54834(15) 0.0278(12) Uani 1 1 d . . . . .
C4 C 0.4437(2) 0.9021(2) 0.53034(15) 0.0274(12) Uani 1 1 d . . . . .
C5 C 0.4965(2) 0.9202(2) 0.54027(15) 0.0276(12) Uani 1 1 d . . . . .
C6 C 0.5647(2) 0.9949(2) 0.57839(16) 0.0306(12) Uani 1 1 d . . . . .
C7 C 0.6067(2) 1.0112(2) 0.55627(17) 0.0339(13) Uani 1 1 d . . . . .
H7A H 0.601344 1.001155 0.532314 0.041 Uiso 1 1 calc R U . . .
C8 C 0.5736(3) 1.0124(2) 0.61336(17) 0.0361(14) Uani 1 1 d . . . . .
H8A H 0.545563 1.003199 0.628875 0.043 Uiso 1 1 calc R U . . .
C9 C 0.6561(3) 1.0419(3) 0.5685(2) 0.0473(17) Uani 1 1 d . . . . .
H9A H 0.684225 1.051789 0.552975 0.057 Uiso 1 1 calc R U . . .
C10 C 0.6239(3) 1.0432(3) 0.62495(18) 0.0453(17) Uani 1 1 d . . . . .
H10A H 0.629555 1.053932 0.648773 0.054 Uiso 1 1 calc R U . . .
C11 C 0.6655(3) 1.0587(3) 0.6033(2) 0.055(2) Uani 1 1 d D . . . .
C12 C 0.718(3) 1.088(3) 0.6228(19) 0.095(9) Uiso 0.225 1 d D . P B 5
H12A H 0.745180 1.085437 0.610067 0.113 Uiso 0.225 1 calc R U P B 5
H12B H 0.715383 1.075025 0.646963 0.113 Uiso 0.225 1 calc R U P B 5
C13 C 0.731(2) 1.1481(14) 0.6235(14) 0.095(9) Uiso 0.225 1 d D . P B 5
H13A H 0.757398 1.169432 0.640888 0.113 Uiso 0.225 1 calc R U P B 5
H13B H 0.699527 1.150974 0.627145 0.113 Uiso 0.225 1 calc R U P B 5
C14 C 0.754(2) 1.161(2) 0.5786(15) 0.095(9) Uiso 0.225 1 d D . P B 5
H14A H 0.778663 1.149623 0.573468 0.113 Uiso 0.225 1 calc R U P B 5
H14B H 0.725674 1.147025 0.561223 0.113 Uiso 0.225 1 calc R U P B 5
C15 C 0.780(2) 1.2198(19) 0.5815(15) 0.095(9) Uiso 0.225 1 d D . P B 5
H15M H 0.813768 1.235601 0.570379 0.142 Uiso 0.225 1 calc R U P B 5
H15N H 0.783722 1.229759 0.606301 0.142 Uiso 0.225 1 calc R U P B 5
H15O H 0.758635 1.231670 0.569691 0.142 Uiso 0.225 1 calc R U P B 5
C12D C 0.7182(8) 1.1046(9) 0.6138(7) 0.014(5) Uiso 0.175 1 d D U P B 3
H12I H 0.715557 1.135907 0.616996 0.017 Uiso 0.175 1 calc R U P B 3
H12J H 0.744003 1.111347 0.595373 0.017 Uiso 0.175 1 calc R U P B 3
C13D C 0.735(2) 1.090(3) 0.6497(15) 0.078(15) Uiso 0.175 1 d D U P B 3
H13I H 0.717023 1.096043 0.669366 0.093 Uiso 0.175 1 calc R U P B 3
H13J H 0.723020 1.052477 0.649420 0.093 Uiso 0.175 1 calc R U P B 3
C14D C 0.791(3) 1.119(3) 0.6559(19) 0.11(2) Uiso 0.175 1 d D U P B 3
H14I H 0.801437 1.155291 0.660981 0.130 Uiso 0.175 1 calc R U P B 3
H14J H 0.808897 1.118624 0.634182 0.130 Uiso 0.175 1 calc R U P B 3
C15D C 0.810(3) 1.098(4) 0.687(2) 0.18(4) Uiso 0.175 1 d D U P B 3
H15A H 0.847011 1.119399 0.689033 0.263 Uiso 0.175 1 calc R U P B 3
H15B H 0.793026 1.099294 0.708430 0.263 Uiso 0.175 1 calc R U P B 3
H15C H 0.800498 1.062569 0.681589 0.263 Uiso 0.175 1 calc R U P B 3
C12A C 0.7214(16) 1.086(2) 0.617(3) 0.073(5) Uiso 0.275 1 d D . P B 4
H12C H 0.721221 1.080623 0.642557 0.088 Uiso 0.275 1 calc R U P B 4
H12D H 0.739999 1.070082 0.605762 0.088 Uiso 0.275 1 calc R U P B 4
C13A C 0.7493(13) 1.1428(11) 0.6091(12) 0.073(5) Uiso 0.275 1 d D . P B 4
H13C H 0.748992 1.147970 0.583446 0.088 Uiso 0.275 1 calc R U P B 4
H13D H 0.785604 1.158145 0.616603 0.088 Uiso 0.275 1 calc R U P B 4
C14A C 0.7240(15) 1.1709(12) 0.6283(10) 0.073(5) Uiso 0.275 1 d D . P B 4
H14C H 0.686228 1.151363 0.625361 0.088 Uiso 0.275 1 calc R U P B 4
H14D H 0.732104 1.174170 0.653659 0.088 Uiso 0.275 1 calc R U P B 4
C15A C 0.7468(15) 1.2244(11) 0.6112(10) 0.073(5) Uiso 0.275 1 d D . P B 4
H15D H 0.734356 1.244563 0.623628 0.110 Uiso 0.275 1 calc R U P B 4
H15E H 0.736189 1.220512 0.586554 0.110 Uiso 0.275 1 calc R U P B 4
H15F H 0.784430 1.242026 0.612535 0.110 Uiso 0.275 1 calc R U P B 4
C12B C 0.7222(16) 1.085(5) 0.615(3) 0.088(8) Uiso 0.225 1 d D . P B -1
H12E H 0.744082 1.116063 0.601304 0.106 Uiso 0.225 1 calc R U P B -1
H12F H 0.735882 1.061168 0.613848 0.106 Uiso 0.225 1 calc R U P B -1
C13B C 0.7190(17) 1.1007(19) 0.6579(11) 0.088(8) Uiso 0.225 1 d D . P B -1
H13E H 0.705618 1.124849 0.658716 0.106 Uiso 0.225 1 calc R U P B -1
H13F H 0.694749 1.069290 0.670996 0.106 Uiso 0.225 1 calc R U P B -1
C14B C 0.7668(19) 1.1231(16) 0.6739(14) 0.088(8) Uiso 0.225 1 d D . P B -1
H14E H 0.781743 1.100920 0.669122 0.106 Uiso 0.225 1 calc R U P B -1
H14F H 0.761152 1.122195 0.699574 0.106 Uiso 0.225 1 calc R U P B -1
C15B C 0.8074(16) 1.1785(15) 0.6642(14) 0.088(8) Uiso 0.225 1 d D . P B -1
H15G H 0.838919 1.188739 0.677625 0.132 Uiso 0.225 1 calc R U P B -1
H15H H 0.815014 1.180314 0.639033 0.132 Uiso 0.225 1 calc R U P B -1
H15I H 0.794309 1.201707 0.669654 0.132 Uiso 0.225 1 calc R U P B -1
C12C C 0.7205(18) 1.082(3) 0.618(3) 0.070(14) Uiso 0.1 1 d D . P B 2
H12G H 0.720104 1.088430 0.643553 0.084 Uiso 0.1 1 calc R U P B 2
H12H H 0.732454 1.056723 0.615214 0.084 Uiso 0.1 1 calc R U P B 2
C13C C 0.7582(12) 1.132(2) 0.600(2) 0.070(14) Uiso 0.1 1 d D . P B 2
H13G H 0.750044 1.129093 0.574174 0.084 Uiso 0.1 1 calc R U P B 2
H13H H 0.793630 1.138443 0.602175 0.084 Uiso 0.1 1 calc R U P B 2
C14C C 0.755(3) 1.179(3) 0.615(3) 0.070(14) Uiso 0.1 1 d D . P B 2
H14G H 0.727110 1.166135 0.631910 0.084 Uiso 0.1 1 calc R U P B 2
H14H H 0.748079 1.196140 0.595493 0.084 Uiso 0.1 1 calc R U P B 2
C15C C 0.807(3) 1.217(3) 0.633(2) 0.070(14) Uiso 0.1 1 d D . P B 2
H15J H 0.804275 1.246073 0.642104 0.105 Uiso 0.1 1 calc R U P B 2
H15K H 0.813936 1.199776 0.651914 0.105 Uiso 0.1 1 calc R U P B 2
H15L H 0.834879 1.229743 0.615542 0.105 Uiso 0.1 1 calc R U P B 2
C16 C 0.4700(2) 1.0136(2) 0.58950(15) 0.0289(12) Uani 1 1 d . . . . .
C17 C 0.5123(3) 1.0634(2) 0.58643(17) 0.0350(14) Uani 1 1 d . . . . .
H17A H 0.540851 1.069072 0.572450 0.042 Uiso 1 1 calc R U . . .
C18 C 0.4287(3) 1.0068(2) 0.60978(16) 0.0345(13) Uani 1 1 d . . . . .
H18A H 0.399590 0.973379 0.612218 0.041 Uiso 1 1 calc R U . . .
C19 C 0.5131(3) 1.1042(3) 0.6034(2) 0.0445(17) Uani 1 1 d . . . . .
H19A H 0.542400 1.137531 0.601159 0.053 Uiso 1 1 calc R U . . .
C20 C 0.4295(3) 1.0482(3) 0.62659(17) 0.0413(16) Uani 1 1 d . . . . .
H20A H 0.400838 1.042825 0.640307 0.050 Uiso 1 1 calc R U . . .
C21 C 0.4719(3) 1.0977(3) 0.6236(2) 0.0482(18) Uani 1 1 d . . . . .
C22 C 0.4653(13) 1.1363(11) 0.6473(6) 0.029(6) Uiso 0.3 1 d D U P C 1
H22A H 0.493088 1.171429 0.641426 0.034 Uiso 0.3 1 calc R U P C 1
H22B H 0.432332 1.134150 0.641119 0.034 Uiso 0.3 1 calc R U P C 1
C23 C 0.4660(11) 1.1294(11) 0.6875(6) 0.040(6) Uiso 0.3 1 d D U P C 1
H23A H 0.500413 1.136416 0.695162 0.048 Uiso 0.3 1 calc R U P C 1
H23B H 0.440403 1.093731 0.694203 0.048 Uiso 0.3 1 calc R U P C 1
C24 C 0.4524(14) 1.1686(13) 0.7052(6) 0.061(7) Uiso 0.3 1 d D U P C 1
H24A H 0.481141 1.204114 0.701633 0.073 Uiso 0.3 1 calc R U P C 1
H24B H 0.421318 1.165679 0.694028 0.073 Uiso 0.3 1 calc R U P C 1
C25 C 0.443(2) 1.157(2) 0.7454(7) 0.106(15) Uiso 0.3 1 d D U P C 1
H25A H 0.431108 1.179489 0.755662 0.159 Uiso 0.3 1 calc R U P C 1
H25B H 0.474689 1.163694 0.756752 0.159 Uiso 0.3 1 calc R U P C 1
H25C H 0.416286 1.121100 0.748812 0.159 Uiso 0.3 1 calc R U P C 1
C22A C 0.4850(12) 1.1463(10) 0.6444(7) 0.021(6) Uiso 0.25 1 d D U P C 2
H22C H 0.506000 1.176007 0.628922 0.026 Uiso 0.25 1 calc R U P C 2
H22D H 0.452280 1.145898 0.648676 0.026 Uiso 0.25 1 calc R U P C 2
C23A C 0.5127(17) 1.1568(16) 0.6791(10) 0.071(10) Uiso 0.25 1 d D U P C 2
H23C H 0.494100 1.125372 0.693620 0.086 Uiso 0.25 1 calc R U P C 2
H23D H 0.547279 1.161735 0.674454 0.086 Uiso 0.25 1 calc R U P C 2
C24A C 0.5194(19) 1.2008(19) 0.7007(11) 0.093(13) Uiso 0.25 1 d D U P C 2
H24C H 0.486291 1.191455 0.712169 0.112 Uiso 0.25 1 calc R U P C 2
H24D H 0.528423 1.230440 0.685092 0.112 Uiso 0.25 1 calc R U P C 2
C25A C 0.562(2) 1.217(2) 0.7295(13) 0.114(18) Uiso 0.25 1 d D U P C 2
H25D H 0.564068 1.246497 0.742691 0.172 Uiso 0.25 1 calc R U P C 2
H25E H 0.552609 1.188534 0.745442 0.172 Uiso 0.25 1 calc R U P C 2
H25F H 0.594786 1.227561 0.718335 0.172 Uiso 0.25 1 calc R U P C 2
C22B C 0.4703(17) 1.1449(14) 0.6376(8) 0.036(8) Uiso 0.275 1 d D U P C 3
H22E H 0.442316 1.147904 0.626191 0.043 Uiso 0.275 1 calc R U P C 3
H22F H 0.503324 1.176731 0.633124 0.043 Uiso 0.275 1 calc R U P C 3
C23B C 0.460(2) 1.136(2) 0.6778(9) 0.091(14) Uiso 0.275 1 d D U P C 3
H23E H 0.422810 1.113357 0.681195 0.110 Uiso 0.275 1 calc R U P C 3
H23F H 0.476653 1.115772 0.685789 0.110 Uiso 0.275 1 calc R U P C 3
C24B C 0.478(2) 1.180(2) 0.7012(10) 0.103(14) Uiso 0.275 1 d D U P C 3
H24E H 0.459796 1.198737 0.694235 0.123 Uiso 0.275 1 calc R U P C 3
H24F H 0.514863 1.203258 0.696990 0.123 Uiso 0.275 1 calc R U P C 3
C25B C 0.470(3) 1.169(3) 0.7412(10) 0.15(2) Uiso 0.275 1 d D U P C 3
H25G H 0.482782 1.201797 0.753900 0.229 Uiso 0.275 1 calc R U P C 3
H25H H 0.432894 1.147261 0.746149 0.229 Uiso 0.275 1 calc R U P C 3
H25I H 0.488185 1.151801 0.748915 0.229 Uiso 0.275 1 calc R U P C 3
C22C C 0.462(5) 1.139(5) 0.638(2) 0.121(17) Uiso 0.175 1 d D . P C 4
H22G H 0.425391 1.124354 0.642836 0.145 Uiso 0.175 1 calc R U P C 4
H22H H 0.473305 1.166933 0.620715 0.145 Uiso 0.175 1 calc R U P C 4
C23C C 0.494(3) 1.160(3) 0.6722(19) 0.121(17) Uiso 0.175 1 d D . P C 4
H23G H 0.529691 1.169256 0.667708 0.145 Uiso 0.175 1 calc R U P C 4
H23H H 0.493299 1.191452 0.679100 0.145 Uiso 0.175 1 calc R U P C 4
C24C C 0.473(3) 1.122(3) 0.7027(19) 0.121(17) Uiso 0.175 1 d D . P C 4
H24G H 0.499338 1.133889 0.721376 0.145 Uiso 0.175 1 calc R U P C 4
H24H H 0.467547 1.088078 0.694385 0.145 Uiso 0.175 1 calc R U P C 4
C25C C 0.422(3) 1.113(3) 0.719(2) 0.121(17) Uiso 0.175 1 d D . P C 4
H25J H 0.411995 1.088197 0.738173 0.181 Uiso 0.175 1 calc R U P C 4
H25K H 0.427144 1.145783 0.728024 0.181 Uiso 0.175 1 calc R U P C 4
H25L H 0.395280 1.099866 0.700971 0.181 Uiso 0.175 1 calc R U P C 4
C26 C 0.3763(2) 0.9304(2) 0.54304(15) 0.0283(12) Uani 1 1 d . . . . .
C27 C 0.3307(2) 0.8832(2) 0.54024(15) 0.0319(13) Uani 1 1 d . . . . .
H27A H 0.330965 0.852190 0.544365 0.038 Uiso 1 1 calc R U . . .
C28 C 0.3747(3) 0.9750(2) 0.53699(16) 0.0329(13) Uani 1 1 d . . . . .
H28A H 0.405352 1.007430 0.538490 0.039 Uiso 1 1 calc R U . . .
C29 C 0.2850(3) 0.8814(3) 0.53151(17) 0.0379(14) Uani 1 1 d . . . . .
H29A H 0.254530 0.848925 0.529169 0.045 Uiso 1 1 calc R U . . .
C30 C 0.3284(3) 0.9726(3) 0.52873(18) 0.0419(16) Uani 1 1 d . . . . .
H30A H 0.328049 1.003678 0.524774 0.050 Uiso 1 1 calc R U . . .
C31 C 0.2828(3) 0.9261(3) 0.5261(2) 0.0472(17) Uani 1 1 d D . . . .
C32 C 0.2322(8) 0.9216(9) 0.5141(5) 0.019(4) Uiso 0.3 1 d D U P D 1
H32A H 0.225096 0.909164 0.489570 0.023 Uiso 0.3 1 calc R U P D 1
H32B H 0.234945 0.955779 0.514956 0.023 Uiso 0.3 1 calc R U P D 1
C33 C 0.1838(9) 0.8805(11) 0.5400(8) 0.053(7) Uiso 0.3 1 d D U P D 1
H33A H 0.184049 0.847917 0.542992 0.064 Uiso 0.3 1 calc R U P D 1
H33B H 0.185720 0.895768 0.563399 0.064 Uiso 0.3 1 calc R U P D 1
C34 C 0.1334(15) 0.871(2) 0.5190(18) 0.14(2) Uiso 0.3 1 d D U P D 1
H34A H 0.131579 0.858070 0.494943 0.172 Uiso 0.3 1 calc R U P D 1
H34B H 0.129862 0.902427 0.518276 0.172 Uiso 0.3 1 calc R U P D 1
C35 C 0.0853(12) 0.8197(14) 0.5506(10) 0.073(9) Uiso 0.3 1 d D U P D 1
H35A H 0.050142 0.808306 0.542744 0.110 Uiso 0.3 1 calc R U P D 1
H35B H 0.090220 0.834142 0.574274 0.110 Uiso 0.3 1 calc R U P D 1
H35C H 0.091066 0.790339 0.550862 0.110 Uiso 0.3 1 calc R U P D 1
C32A C 0.2314(11) 0.9226(15) 0.5216(9) 0.078(4) Uiso 0.45 1 d D . P D 2
H32C H 0.239295 0.958658 0.519321 0.093 Uiso 0.45 1 calc R U P D 2
H32D H 0.219276 0.906898 0.498167 0.093 Uiso 0.45 1 calc R U P D 2
C33A C 0.1919(8) 0.9013(11) 0.5409(7) 0.078(4) Uiso 0.45 1 d D . P D 2
H33C H 0.200150 0.922715 0.562300 0.093 Uiso 0.45 1 calc R U P D 2
H33D H 0.188147 0.868015 0.548426 0.093 Uiso 0.45 1 calc R U P D 2
C34A C 0.1382(8) 0.8898(10) 0.5289(7) 0.078(4) Uiso 0.45 1 d D . P D 2
H34C H 0.135603 0.883701 0.503292 0.093 Uiso 0.45 1 calc R U P D 2
H34D H 0.135658 0.921077 0.533013 0.093 Uiso 0.45 1 calc R U P D 2
C35A C 0.0911(8) 0.8438(9) 0.5465(7) 0.078(4) Uiso 0.45 1 d D . P D 2
H35D H 0.065123 0.824131 0.528618 0.117 Uiso 0.45 1 calc R U P D 2
H35E H 0.076367 0.856680 0.564031 0.117 Uiso 0.45 1 calc R U P D 2
H35F H 0.101929 0.821613 0.557950 0.117 Uiso 0.45 1 calc R U P D 2
C32B C 0.2381(19) 0.9236(19) 0.504(2) 0.083(9) Uiso 0.125 1 d D . P D 3
H32E H 0.234532 0.904986 0.482303 0.100 Uiso 0.125 1 calc R U P D 3
H32F H 0.205672 0.904169 0.517822 0.100 Uiso 0.125 1 calc R U P D 3
C33B C 0.247(3) 0.977(3) 0.4960(13) 0.083(9) Uiso 0.125 1 d D . P D 3
H33E H 0.213972 0.977101 0.499029 0.100 Uiso 0.125 1 calc R U P D 3
H33F H 0.271641 1.002171 0.513185 0.100 Uiso 0.125 1 calc R U P D 3
C34B C 0.267(2) 0.996(3) 0.4589(16) 0.083(9) Uiso 0.125 1 d D . P D 3
H34E H 0.292517 0.985575 0.452804 0.100 Uiso 0.125 1 calc R U P D 3
H34F H 0.285100 1.034264 0.458515 0.100 Uiso 0.125 1 calc R U P D 3
C35B C 0.224(3) 0.975(4) 0.4313(15) 0.083(9) Uiso 0.125 1 d D . P D 3
H35G H 0.238722 0.987913 0.408052 0.125 Uiso 0.125 1 calc R U P D 3
H35H H 0.206551 0.937248 0.431257 0.125 Uiso 0.125 1 calc R U P D 3
H35I H 0.199135 0.985935 0.436967 0.125 Uiso 0.125 1 calc R U P D 3
C32C C 0.242(2) 0.943(3) 0.534(2) 0.083(9) Uiso 0.125 1 d D . P D 4
H32G H 0.237969 0.952816 0.509992 0.100 Uiso 0.125 1 calc R U P D 4
H32H H 0.211483 0.908351 0.537327 0.100 Uiso 0.125 1 calc R U P D 4
C33C C 0.227(3) 0.976(3) 0.5560(18) 0.083(9) Uiso 0.125 1 d D . P D 4
H33G H 0.216870 0.960817 0.579768 0.100 Uiso 0.125 1 calc R U P D 4
H33H H 0.257187 1.010825 0.558455 0.100 Uiso 0.125 1 calc R U P D 4
C34C C 0.182(2) 0.980(3) 0.539(2) 0.083(9) Uiso 0.125 1 d D . P D 4
H34G H 0.150451 0.945754 0.540991 0.100 Uiso 0.125 1 calc R U P D 4
H34H H 0.189745 0.988137 0.514070 0.100 Uiso 0.125 1 calc R U P D 4
C35C C 0.174(3) 1.021(3) 0.557(3) 0.083(9) Uiso 0.125 1 d D . P D 4
H35J H 0.145240 1.022032 0.546043 0.125 Uiso 0.125 1 calc R U P D 4
H35K H 0.165911 1.012059 0.582209 0.125 Uiso 0.125 1 calc R U P D 4
H35L H 0.205186 1.054420 0.555302 0.125 Uiso 0.125 1 calc R U P D 4
C36 C 0.4140(2) 0.8621(2) 0.50383(15) 0.0287(12) Uani 1 1 d . . . . .
C37 C 0.3868(3) 0.8714(3) 0.47823(16) 0.0352(14) Uani 1 1 d . . . . .
H37A H 0.388674 0.903893 0.476933 0.042 Uiso 1 1 calc R U . E 1
C38 C 0.4139(2) 0.8151(2) 0.50284(16) 0.0324(13) Uani 1 1 d . . . . .
H38A H 0.434092 0.809088 0.519276 0.039 Uiso 1 1 calc R U . F 1
C39 C 0.3563(6) 0.8321(6) 0.4541(3) 0.029(3) Uani 0.65 1 d . . P G 1
H39A H 0.336232 0.837788 0.437361 0.035 Uiso 0.65 1 calc R U P G 1
C40 C 0.3841(8) 0.7765(7) 0.4776(5) 0.031(4) Uani 0.65 1 d . . P G 1
H40A H 0.384397 0.745048 0.477211 0.037 Uiso 0.65 1 calc R U P G 1
C41 C 0.3553(6) 0.7851(5) 0.4543(4) 0.037(3) Uani 0.65 1 d D . P . .
C42 C 0.3266(12) 0.7494(10) 0.4248(6) 0.044(6) Uani 0.475 1 d D U P G 1
H42G H 0.289932 0.738989 0.427885 0.053 Uiso 0.475 1 calc R U P G 1
H42H H 0.329191 0.718132 0.428291 0.053 Uiso 0.475 1 calc R U P G 1
C43 C 0.3400(8) 0.7653(10) 0.3860(6) 0.064(7) Uani 0.475 1 d D . P G 1
H43G H 0.338924 0.797235 0.381815 0.077 Uiso 0.475 1 calc R U P G 1
H43H H 0.375630 0.772914 0.381491 0.077 Uiso 0.475 1 calc R U P G 1
C44 C 0.3048(10) 0.7252(8) 0.3603(5) 0.068(6) Uani 0.475 1 d D . P G 1
H44G H 0.268866 0.715231 0.366230 0.082 Uiso 0.475 1 calc R U P G 1
H44H H 0.308229 0.694295 0.363091 0.082 Uiso 0.475 1 calc R U P G 1
C45 C 0.3153(10) 0.7434(10) 0.3182(7) 0.075(7) Uiso 0.475 1 d D . P G 1
H45J H 0.290741 0.715080 0.303375 0.112 Uiso 0.475 1 calc R U P G 1
H45K H 0.310966 0.773335 0.314918 0.112 Uiso 0.475 1 calc R U P G 1
H45L H 0.350407 0.752357 0.311773 0.112 Uiso 0.475 1 calc R U P G 1
C42A C 0.329(3) 0.7409(13) 0.4276(9) 0.024(11) Uiso 0.175 1 d D U P G 2
H42C H 0.303280 0.709130 0.439890 0.029 Uiso 0.175 1 calc R U P G 2
H42D H 0.354331 0.734267 0.416311 0.029 Uiso 0.175 1 calc R U P G 2
C43A C 0.2979(16) 0.7565(17) 0.3965(12) 0.054(9) Uiso 0.175 1 d D U P G 2
H43C H 0.272966 0.725646 0.383224 0.065 Uiso 0.175 1 calc R U P G 2
H43D H 0.279661 0.772850 0.407172 0.065 Uiso 0.175 1 calc R U P G 2
C44A C 0.3417(18) 0.7944(19) 0.3726(12) 0.062(12) Uiso 0.175 1 d D U P G 2
H44C H 0.362050 0.827844 0.384590 0.075 Uiso 0.175 1 calc R U P G 2
H44D H 0.327431 0.800038 0.350699 0.075 Uiso 0.175 1 calc R U P G 2
C45A C 0.378(2) 0.770(3) 0.3635(18) 0.088(18) Uiso 0.175 1 d D U P G 2
H45D H 0.406046 0.794058 0.348195 0.133 Uiso 0.175 1 calc R U P G 2
H45E H 0.391951 0.765055 0.385226 0.133 Uiso 0.175 1 calc R U P G 2
H45F H 0.357449 0.737344 0.351451 0.133 Uiso 0.175 1 calc R U P G 2
C39B C 0.3683(13) 0.8436(13) 0.4482(10) 0.047(10) Uiso 0.35 1 d . . P G 3
H39B H 0.347096 0.851195 0.431664 0.056 Uiso 0.35 1 calc R U P G 3
C40B C 0.3941(15) 0.7874(14) 0.4760(12) 0.036(11) Uiso 0.35 1 d . . P G 3
H40B H 0.400396 0.757835 0.473622 0.044 Uiso 0.35 1 calc R U P G 3
C41B C 0.3666(13) 0.7942(13) 0.4466(9) 0.045(10) Uiso 0.35 1 d D . P G 3
C42C C 0.354(3) 0.771(4) 0.412(3) 0.070(13) Uiso 0.1 1 d D . P G 3
H42A H 0.376690 0.758450 0.402170 0.084 Uiso 0.1 1 d . U P H 3
H42B H 0.348560 0.789490 0.392340 0.084 Uiso 0.1 1 d . U P I 3
C43C C 0.296(2) 0.720(3) 0.411(3) 0.070(13) Uiso 0.1 1 d D . P G 3
H43A H 0.309910 0.710410 0.427660 0.084 Uiso 0.1 1 d . U P J 3
H43B H 0.322050 0.757090 0.452410 0.084 Uiso 0.1 1 d . U P K 3
C44C C 0.258(3) 0.739(3) 0.419(2) 0.070(13) Uiso 0.1 1 d D . P G 3
H44A H 0.274747 0.776334 0.415563 0.084 Uiso 0.1 1 calc R U P G 3
H44B H 0.248313 0.732112 0.444530 0.084 Uiso 0.1 1 calc R U P G 3
C45C C 0.208(3) 0.712(4) 0.397(2) 0.070(13) Uiso 0.1 1 d D . P G 3
H45A H 0.185633 0.725378 0.403837 0.105 Uiso 0.1 1 calc R U P G 3
H45B H 0.217322 0.719254 0.372282 0.105 Uiso 0.1 1 calc R U P G 3
H45C H 0.190876 0.675011 0.401262 0.105 Uiso 0.1 1 calc R U P G 3
C42B C 0.305(2) 0.738(3) 0.4249(13) 0.078(8) Uiso 0.25 1 d D . P G 4
H42E H 0.276734 0.744981 0.420484 0.093 Uiso 0.25 1 calc R U P G 4
H42F H 0.291783 0.701856 0.432094 0.093 Uiso 0.25 1 calc R U P G 4
C43B C 0.354(3) 0.760(3) 0.3886(15) 0.078(8) Uiso 0.25 1 d D . P G 4
H43E H 0.360692 0.792659 0.377923 0.093 Uiso 0.25 1 calc R U P G 4
H43F H 0.386376 0.761732 0.395861 0.093 Uiso 0.25 1 calc R U P G 4
C44B C 0.320(2) 0.7120(19) 0.3649(11) 0.078(8) Uiso 0.25 1 d D . P G 4
H44E H 0.282681 0.697675 0.370032 0.093 Uiso 0.25 1 calc R U P G 4
H44F H 0.328694 0.684769 0.368080 0.093 Uiso 0.25 1 calc R U P G 4
C45B C 0.335(2) 0.738(2) 0.3223(13) 0.078(8) Uiso 0.25 1 d D . P G 4
H45G H 0.314949 0.710343 0.305210 0.116 Uiso 0.25 1 calc R U P G 4
H45H H 0.325825 0.764781 0.319940 0.116 Uiso 0.25 1 calc R U P G 4
H45I H 0.371481 0.751976 0.318002 0.116 Uiso 0.25 1 calc R U P G 4
C46 C 0.5295(2) 0.9020(2) 0.52457(15) 0.0299(12) Uani 1 1 d . . . . .
C47 C 0.5635(2) 0.8937(2) 0.54399(17) 0.0341(13) Uani 1 1 d . . . . .
H47A H 0.565023 0.897851 0.568753 0.041 Uiso 1 1 calc R U . . .
C48 C 0.5277(3) 0.8948(3) 0.48815(17) 0.0377(14) Uani 1 1 d . . . . .
H48A H 0.505406 0.901529 0.474287 0.045 Uiso 1 1 calc R U . . .
C49 C 0.5956(3) 0.8791(3) 0.5273(2) 0.0434(16) Uani 1 1 d . . . . .
H49A H 0.620256 0.875545 0.540859 0.052 Uiso 1 1 calc R U . . .
C50 C 0.5576(3) 0.8781(3) 0.47239(19) 0.0498(19) Uani 1 1 d . . . . .
H50A H 0.554486 0.872209 0.447794 0.060 Uiso 1 1 calc R U . . .
C51 C 0.5924(4) 0.8694(3) 0.4910(2) 0.056(2) Uani 1 1 d . . . . .
C52 C 0.6213(7) 0.8463(8) 0.4739(5) 0.031(5) Uiso 0.4 1 d D . P L 1
H52A H 0.599032 0.820641 0.456281 0.037 Uiso 0.4 1 calc R U P L 1
H52B H 0.630415 0.828353 0.491891 0.037 Uiso 0.4 1 calc R U P L 1
C53 C 0.6706(7) 0.8877(7) 0.4561(5) 0.044(4) Uiso 0.4 1 d D . P L 1
H53A H 0.693267 0.873404 0.450821 0.053 Uiso 0.4 1 calc R U P L 1
H53B H 0.689171 0.917160 0.472191 0.053 Uiso 0.4 1 calc R U P L 1
C54 C 0.6579(9) 0.9063(10) 0.4216(6) 0.059(6) Uiso 0.4 1 d D . P L 1
H54A H 0.634416 0.919974 0.425955 0.071 Uiso 0.4 1 calc R U P L 1
H54B H 0.642179 0.878330 0.404081 0.071 Uiso 0.4 1 calc R U P L 1
C55 C 0.7167(13) 0.9535(13) 0.4085(9) 0.100(10) Uiso 0.4 1 d D . P L 1
H55A H 0.713384 0.968401 0.386448 0.151 Uiso 0.4 1 calc R U P L 1
H55B H 0.731516 0.980239 0.426514 0.151 Uiso 0.4 1 calc R U P L 1
H55C H 0.739213 0.938950 0.404827 0.151 Uiso 0.4 1 calc R U P L 1
C52B C 0.614(2) 0.844(2) 0.4678(16) 0.080(8) Uiso 0.225 1 d D . P L 2
H52E H 0.644858 0.847076 0.480438 0.095 Uiso 0.225 1 calc R U P L 2
H52F H 0.588623 0.806401 0.467993 0.095 Uiso 0.225 1 calc R U P L 2
C53B C 0.6287(19) 0.8548(18) 0.4353(12) 0.080(8) Uiso 0.225 1 d D . P L 2
H53E H 0.597896 0.845450 0.420746 0.095 Uiso 0.225 1 calc R U P L 2
H53F H 0.643566 0.833664 0.427277 0.095 Uiso 0.225 1 calc R U P L 2
C54B C 0.673(2) 0.919(2) 0.4283(16) 0.080(8) Uiso 0.225 1 d D . P L 2
H54E H 0.658166 0.940745 0.434538 0.095 Uiso 0.225 1 calc R U P L 2
H54F H 0.703948 0.929484 0.443152 0.095 Uiso 0.225 1 calc R U P L 2
C55B C 0.6874(19) 0.9258(19) 0.3923(12) 0.080(8) Uiso 0.225 1 d D . P L 2
H55G H 0.712654 0.962000 0.387924 0.119 Uiso 0.225 1 calc R U P L 2
H55H H 0.702512 0.904411 0.386398 0.119 Uiso 0.225 1 calc R U P L 2
H55I H 0.656881 0.915635 0.377812 0.119 Uiso 0.225 1 calc R U P L 2
C52A C 0.645(3) 0.867(5) 0.481(2) 0.101(11) Uiso 0.2 1 d D . P L 3
H52C H 0.660862 0.865072 0.502672 0.121 Uiso 0.2 1 calc R U P L 3
H52D H 0.633842 0.834948 0.467555 0.121 Uiso 0.2 1 calc R U P L 3
C53A C 0.686(3) 0.911(3) 0.4590(15) 0.101(11) Uiso 0.2 1 d D . P L 3
H53C H 0.709593 0.938456 0.475273 0.121 Uiso 0.2 1 calc R U P L 3
H53D H 0.669661 0.925292 0.443965 0.121 Uiso 0.2 1 calc R U P L 3
C54A C 0.719(3) 0.897(3) 0.4354(13) 0.101(11) Uiso 0.2 1 d D . P L 3
H54C H 0.705364 0.859577 0.436389 0.121 Uiso 0.2 1 calc R U P L 3
H54D H 0.754744 0.914191 0.444654 0.121 Uiso 0.2 1 calc R U P L 3
C55A C 0.721(3) 0.913(3) 0.3963(12) 0.101(11) Uiso 0.2 1 d D . P L 3
H55D H 0.746812 0.909172 0.383604 0.152 Uiso 0.2 1 calc R U P L 3
H55E H 0.729497 0.949452 0.395277 0.152 Uiso 0.2 1 calc R U P L 3
H55F H 0.687044 0.891699 0.385523 0.152 Uiso 0.2 1 calc R U P L 3
C52C C 0.634(4) 0.865(5) 0.475(2) 0.085(10) Uiso 0.175 1 d D . P L 4
H52G H 0.620642 0.827594 0.471043 0.102 Uiso 0.175 1 calc R U P L 4
H52H H 0.661487 0.875948 0.493020 0.102 Uiso 0.175 1 calc R U P L 4
C53C C 0.658(2) 0.894(3) 0.441(2) 0.085(10) Uiso 0.175 1 d D . P L 4
H53G H 0.630316 0.890527 0.425239 0.102 Uiso 0.175 1 calc R U P L 4
H53H H 0.679976 0.930854 0.446376 0.102 Uiso 0.175 1 calc R U P L 4
C54C C 0.689(3) 0.880(3) 0.4205(18) 0.085(10) Uiso 0.175 1 d D . P L 4
H54G H 0.674969 0.868800 0.396594 0.102 Uiso 0.175 1 calc R U P L 4
H54H H 0.691298 0.851154 0.431961 0.102 Uiso 0.175 1 calc R U P L 4
C55C C 0.753(2) 0.939(3) 0.4192(18) 0.085(10) Uiso 0.175 1 d D . P L 4
H55J H 0.776678 0.932289 0.405737 0.127 Uiso 0.175 1 calc R U P L 4
H55K H 0.749454 0.966366 0.408098 0.127 Uiso 0.175 1 calc R U P L 4
H55L H 0.765666 0.948847 0.443212 0.127 Uiso 0.175 1 calc R U P L 4
N1 N 0.5120(2) 1.0288(2) 0.69017(16) 0.0435(13) Uani 1 1 d . . . . .
C1N C 0.5483(4) 1.0644(3) 0.6942(3) 0.064(2) Uani 1 1 d . . . . .
C2N C 0.6004(9) 1.1100(9) 0.7081(7) 0.076(6) Uiso 0.5 1 d . . P M 1
H2NA H 0.613101 1.097773 0.727410 0.114 Uiso 0.5 1 calc R U P M 1
H2NB H 0.594838 1.137656 0.716648 0.114 Uiso 0.5 1 calc R U P M 1
H2NC H 0.625699 1.123016 0.689117 0.114 Uiso 0.5 1 calc R U P M 1
C3N C 0.5946(9) 1.1145(9) 0.6926(7) 0.077(6) Uiso 0.5 1 d . . P M 2
H3NA H 0.598966 1.128389 0.668837 0.115 Uiso 0.5 1 calc R U P M 2
H3NB H 0.624373 1.110970 0.698822 0.115 Uiso 0.5 1 calc R U P M 2
H3NC H 0.591730 1.137833 0.709246 0.115 Uiso 0.5 1 calc R U P M 2
C1S C 0.705(2) 1.2685(11) 0.7674(16) 0.025 Uiso 0.09 1 d D U P N 5
H1SA H 0.677263 1.266548 0.782785 0.030 Uiso 0.09 1 calc R U P N 5
H1SB H 0.690160 1.263512 0.743539 0.030 Uiso 0.09 1 calc R U P N 5
Cl11 Cl 0.7493(13) 1.3428(10) 0.7664(7) 0.054(5) Uiso 0.09 1 d D . P N 5
Cl12 Cl 0.6941(10) 1.2015(9) 0.7751(8) 0.055(6) Uiso 0.09 1 d D . P N 5
C3S C 0.6827(13) 1.2652(11) 0.7534(9) 0.017(7) Uiso 0.135 1 d D . P O 1
H3SA H 0.690220 1.243590 0.767830 0.020 Uiso 0.135 1 d . U P P 1
H3SB H 0.695660 1.265740 0.730540 0.020 Uiso 0.135 1 d . U P Q 1
Cl31 Cl 0.7256(12) 1.3345(9) 0.7715(7) 0.099(8) Uiso 0.135 1 d D . P O 1
Cl32 Cl 0.6037(16) 1.2347(14) 0.7471(11) 0.067(9) Uiso 0.075 1 d . . P O 1
Cl33 Cl 0.605(2) 1.233(2) 0.7638(15) 0.070(14) Uiso 0.06 1 d . . P O 1
C2S C 0.717(3) 1.226(3) 0.7214(10) 0.04(2) Uiso 0.075 1 d D . P R 3
H2SA H 0.702221 1.249352 0.722371 0.049 Uiso 0.075 1 calc R U P R 3
H2SB H 0.754536 1.249649 0.724360 0.049 Uiso 0.075 1 calc R U P R 3
Cl21 Cl 0.6984(17) 1.1942(19) 0.7643(11) 0.081(7) Uiso 0.075 1 d D . P R 3
Cl22 Cl 0.7121(15) 1.2108(14) 0.6753(9) 0.081(7) Uiso 0.075 1 d D . P R 3
C4S C 0.623(3) 1.247(3) 0.7208(16) 0.06(2) Uiso 0.1 1 d D . P S 6
H4SA H 0.630801 1.282781 0.722165 0.071 Uiso 0.1 1 calc R U P S 6
H4SB H 0.592636 1.230455 0.704860 0.071 Uiso 0.1 1 calc R U P S 6
Cl41 Cl 0.5886(11) 1.2264(11) 0.7596(8) 0.054(6) Uiso 0.1 1 d D . P S 6
Cl42 Cl 0.6694(11) 1.2561(10) 0.6892(7) 0.061(6) Uiso 0.1 1 d D . P S 6

loop_
_atom_site_aniso_label
_atom_site_aniso_U_11
_atom_site_aniso_U_22
_atom_site_aniso_U_33
_atom_site_aniso_U_23
_atom_site_aniso_U_13
_atom_site_aniso_U_12
Cu1C 0.073(2) 0.073(2) 0.079(3) 0.000 0.000 0.0366(10)
Cu1 0.0307(5) 0.0430(5) 0.0383(5) -0.0064(4) -0.0041(4) 0.0144(4)
Cu2 0.0391(5) 0.0348(5) 0.0361(5) -0.0058(4) 0.0009(4) 0.0171(4)
Cu3 0.0323(5) 0.0340(5) 0.0609(7) -0.0063(5) -0.0024(4) 0.0166(4)
Cu4 0.034(2) 0.0215(13) 0.0231(19) 0.0011(12) 0.0045(11) 0.0123(15)
Cu5 0.0333(17) 0.0249(16) 0.048(2) -0.0173(14) -0.0212(15) 0.0177(14)
Cu4B 0.041(4) 0.019(2) 0.024(3) 0.005(2) 0.014(2) 0.014(3)
Cu5B 0.0343(12) 0.0284(11) 0.0389(12) -0.0141(9) -0.0163(9) 0.0186(10)
Cu6 0.0450(11) 0.0329(10) 0.0370(10) 0.0039(8) -0.0030(8) 0.0172(9)
Br1 0.0352(3) 0.0325(3) 0.0320(3) 0.0004(2) -0.0018(3) 0.0133(3)
Br2 0.0314(3) 0.0347(3) 0.0303(3) 0.0047(2) 0.0026(2) 0.0176(3)
Br3 0.0339(3) 0.0351(3) 0.0348(3) 0.0035(3) 0.0012(3) 0.0156(3)
Br4 0.0317(3) 0.0341(3) 0.0308(3) 0.0001(2) 0.0005(2) 0.0136(3)
Br6 0.0374(4) 0.0560(4) 0.0379(4) -0.0162(3) -0.0088(3) 0.0298(3)
Br5 0.0320(3) 0.0320(3) 0.0457(6) 0.000 0.000 0.01598(17)
P1 0.0288(7) 0.0287(7) 0.0258(7) -0.0007(6) -0.0015(6) 0.0123(6)
P2 0.0321(8) 0.0285(7) 0.0254(7) -0.0005(6) -0.0008(6) 0.0142(6)
P3 0.0290(7) 0.0289(7) 0.0286(7) -0.0005(6) 0.0012(6) 0.0124(6)
P4 0.0311(8) 0.0247(7) 0.0274(7) 0.0008(6) 0.0012(6) 0.0113(6)
P5 0.0317(8) 0.0278(7) 0.0282(7) -0.0003(6) -0.0017(6) 0.0161(6)
Fe1 0.0272(5) 0.0230(4) 0.0215(4) 0.0023(3) 0.0005(3) 0.0116(4)
C1 0.032(3) 0.025(3) 0.023(3) 0.009(2) 0.005(2) 0.012(2)
C2 0.030(3) 0.020(3) 0.025(3) 0.004(2) 0.001(2) 0.010(2)
C3 0.033(3) 0.026(3) 0.023(3) 0.006(2) 0.002(2) 0.014(2)
C4 0.030(3) 0.024(3) 0.027(3) 0.005(2) 0.001(2) 0.013(2)
C5 0.028(3) 0.027(3) 0.023(3) 0.005(2) 0.003(2) 0.011(2)
C6 0.036(3) 0.025(3) 0.031(3) 0.002(2) -0.002(2) 0.015(3)
C7 0.035(3) 0.028(3) 0.036(3) 0.003(3) -0.002(3) 0.013(3)
C8 0.039(3) 0.029(3) 0.035(3) 0.005(3) -0.002(3) 0.013(3)
C9 0.031(3) 0.053(4) 0.048(4) 0.005(3) 0.001(3) 0.013(3)
C10 0.040(4) 0.045(4) 0.032(3) 0.001(3) -0.008(3) 0.007(3)
C11 0.034(4) 0.060(5) 0.054(5) -0.003(4) -0.008(3) 0.010(4)
C16 0.038(3) 0.025(3) 0.027(3) 0.003(2) -0.001(2) 0.018(3)
C17 0.037(3) 0.029(3) 0.034(3) 0.003(3) -0.001(3) 0.012(3)
C18 0.042(4) 0.031(3) 0.031(3) 0.002(2) -0.001(3) 0.019(3)
C19 0.051(4) 0.024(3) 0.051(4) -0.004(3) -0.010(3) 0.013(3)
C20 0.058(4) 0.043(4) 0.033(3) -0.001(3) 0.006(3) 0.033(4)
C21 0.066(5) 0.036(4) 0.046(4) -0.007(3) -0.005(4) 0.028(4)
C26 0.032(3) 0.030(3) 0.022(3) 0.000(2) -0.001(2) 0.015(3)
C27 0.033(3) 0.031(3) 0.028(3) 0.002(2) -0.002(2) 0.013(3)
C28 0.040(3) 0.033(3) 0.028(3) 0.005(2) 0.005(3) 0.021(3)
C29 0.035(3) 0.043(4) 0.037(3) 0.002(3) -0.003(3) 0.020(3)
C30 0.057(4) 0.037(4) 0.042(4) 0.000(3) -0.003(3) 0.031(3)
C31 0.041(4) 0.055(4) 0.053(4) 0.002(3) -0.003(3) 0.029(4)
C36 0.029(3) 0.031(3) 0.024(3) 0.003(2) 0.000(2) 0.014(3)
C37 0.042(4) 0.037(3) 0.030(3) -0.001(3) -0.001(3) 0.022(3)
C38 0.036(3) 0.030(3) 0.030(3) 0.002(2) 0.002(3) 0.016(3)
C39 0.029(6) 0.031(6) 0.021(5) 0.004(5) -0.001(5) 0.010(5)
C40 0.035(8) 0.012(6) 0.037(7) -0.004(6) 0.004(6) 0.006(6)
C41 0.036(7) 0.028(6) 0.031(7) 0.003(5) 0.005(6) 0.005(5)
C42 0.038(10) 0.037(10) 0.054(11) -0.017(8) -0.023(8) 0.017(10)
C43 0.054(14) 0.056(13) 0.054(12) -0.024(10) 0.010(10) 0.007(10)
C44 0.090(16) 0.064(12) 0.053(11) -0.024(9) -0.017(10) 0.041(12)
C46 0.037(3) 0.026(3) 0.027(3) 0.003(2) 0.006(2) 0.016(3)
C47 0.035(3) 0.033(3) 0.034(3) 0.008(3) 0.007(3) 0.017(3)
C48 0.048(4) 0.036(3) 0.030(3) 0.004(3) 0.007(3) 0.021(3)
C49 0.044(4) 0.048(4) 0.049(4) 0.015(3) 0.014(3) 0.031(3)
C50 0.072(5) 0.054(4) 0.036(4) 0.006(3) 0.018(3) 0.040(4)
C51 0.078(6) 0.060(5) 0.048(4) 0.015(4) 0.023(4) 0.048(5)
N1 0.046(4) 0.043(3) 0.041(3) 0.000(3) -0.001(3) 0.023(3)
C1N 0.054(5) 0.039(4) 0.092(7) -0.013(4) 0.002(5) 0.019(4)

loop_
_atom_type_symbol
_atom_type_description
_atom_type_scat_dispersion_real
_atom_type_scat_dispersion_imag
_atom_type_scat_source
C C 0.0181 0.0091 'International Tables Vol C Tables 4.2.6.8 and 6.1.1.4'
H H 0.0000 0.0000 'International Tables Vol C Tables 4.2.6.8 and 6.1.1.4'
N N 0.0311 0.0180 'International Tables Vol C Tables 4.2.6.8 and 6.1.1.4'
P P 0.2955 0.4335 'International Tables Vol C Tables 4.2.6.8 and 6.1.1.4'
Fe Fe -1.1336 3.1974 'International Tables Vol C Tables 4.2.6.8 and 6.1.1.4'
Cu Cu -1.9646 0.5888 'International Tables Vol C Tables 4.2.6.8 and 6.1.1.4'
Br Br -0.6763 1.2805 'International Tables Vol C Tables 4.2.6.8 and 6.1.1.4'
Cl Cl 0.3639 0.7018 'International Tables Vol C Tables 4.2.6.8 and 6.1.1.4'

loop_
_exptl_crystal_face_index_h
_exptl_crystal_face_index_k
_exptl_crystal_face_index_l
_exptl_crystal_face_perp_dist
_exptl_oxdiff_crystal_face_indexfrac_h
_exptl_oxdiff_crystal_face_indexfrac_k
_exptl_oxdiff_crystal_face_indexfrac_l
_exptl_oxdiff_crystal_face_x
_exptl_oxdiff_crystal_face_y
_exptl_oxdiff_crystal_face_z
1 0 1 0.0310 1.0000 0.0002 1.0000 0.0150 -0.0644 -0.0278
-1 0 -1 0.0370 -1.0000 -0.0002 -1.0000 -0.0150 0.0644 0.0278
-1 1 1 0.0351 -1.0000 0.9999 1.0000 -0.0197 -0.0295 0.0623
1 -1 -1 0.0331 1.0000 -0.9999 -1.0000 0.0197 0.0295 -0.0623
0 1 0 0.0371 -0.0000 1.0000 0.0000 0.0432 -0.0292 0.0280
0 -1 0 0.0441 0.0000 -1.0000 -0.0000 -0.0432 0.0292 -0.0280
1 -1 0 0.0370 1.0000 -0.9999 -0.0000 -0.0043 -0.0028 -0.0591
-1 1 0 0.0370 -1.0000 0.9999 0.0000 0.0043 0.0028 0.0591
1 -1 1 0.0394 1.0000 -0.9998 1.0000 -0.0283 -0.0351 -0.0558
-1 1 -1 0.0394 -1.0000 0.9998 -1.0000 0.0283 0.0351 0.0558
-1 -1 2 0.0492 -1.0000 -1.0000 2.0000 -0.1302 -0.0033 0.0096
1 1 -2 0.0492 1.0000 1.0000 -2.0000 0.1302 0.0033 -0.0096
1 0 0 0.0372 1.0000 0.0001 -0.0000 0.0390 -0.0320 -0.0311
-1 0 0 0.0372 -1.0000 -0.0001 0.0000 -0.0390 0.0320 0.0311
0 0 1 0.0459 0.0000 0.0000 1.0000 -0.0240 -0.0323 0.0033
0 0 -1 0.0459 -0.0000 -0.0000 -1.0000 0.0240 0.0323 -0.0033

loop_
_geom_angle_atom_site_label_1
_geom_angle_atom_site_label_2
_geom_angle_atom_site_label_3
_geom_angle
_geom_angle_site_symmetry_1
_geom_angle_site_symmetry_3
_geom_angle_publ_flag
Cu6 Cu1C Cu6 116.06(9) 14_456 13_566 ?
Cu6 Cu1C Cu6 116.06(9) 14_456 15_556 ?
Cu6 Cu1C Cu6 116.05(9) 13_566 15_556 ?
Cu6 Cu1C Br6 159.5(3) 14_456 2_665 ?
Cu6 Cu1C Br6 57.79(6) 13_566 2_665 ?
Cu6 Cu1C Br6 60.24(6) 15_556 2_665 ?
Cu6 Cu1C Br6 57.79(6) 14_456 3_565 ?
Cu6 Cu1C Br6 60.24(6) 13_566 3_565 ?
Cu6 Cu1C Br6 159.5(3) 15_556 3_565 ?
Br6 Cu1C Br6 117.70(7) 2_665 3_565 ?
Cu6 Cu1C Br6 60.24(6) 14_456 . ?
Cu6 Cu1C Br6 159.5(3) 13_566 . ?
Cu6 Cu1C Br6 57.79(6) 15_556 . ?
Br6 Cu1C Br6 117.70(7) 2_665 . ?
Br6 Cu1C Br6 117.70(7) 3_565 . ?
Cu6 Cu1C Br5 101.61(14) 14_456 13_566 ?
Cu6 Cu1C Br5 101.61(14) 13_566 13_566 ?
Cu6 Cu1C Br5 101.60(14) 15_556 13_566 ?
Br6 Cu1C Br5 98.81(13) 2_665 13_566 ?
Br6 Cu1C Br5 98.82(13) 3_565 13_566 ?
Br6 Cu1C Br5 98.81(13) . 13_566 ?
P1 Cu1 Br3 122.76(6) . . ?
P1 Cu1 Br1 123.50(6) . . ?
Br3 Cu1 Br1 111.90(4) . . ?
N1 Cu2 P2 120.99(19) . . ?
N1 Cu2 Br3 107.80(18) . 15_556 ?
P2 Cu2 Br3 124.15(6) . 15_556 ?
N1 Cu2 Br2 103.13(18) . . ?
P2 Cu2 Br2 92.05(5) . . ?
Br3 Cu2 Br2 102.31(4) 15_556 . ?
P3 Cu3 Br1 124.73(6) . 15_556 ?
P3 Cu3 Br2 122.28(6) . 15_556 ?
Br1 Cu3 Br2 107.85(4) 15_556 15_556 ?
P5 Cu4 Br2 124.8(2) 2_665 15_556 ?
P5 Cu4 Br4 122.5(2) 2_665 . ?
Br2 Cu4 Br4 103.4(2) 15_556 . ?
P5 Cu4 Br6 84.07(15) 2_665 15_556 ?
Br2 Cu4 Br6 102.80(15) 15_556 15_556 ?
Br4 Cu4 Br6 116.18(19) . 15_556 ?
P5 Cu4 Cu5 114.2(2) 2_665 . ?
Br2 Cu4 Cu5 117.1(2) 15_556 . ?
Br4 Cu4 Cu5 54.27(14) . . ?
Br6 Cu4 Cu5 61.95(12) 15_556 . ?
P4 Cu5 Br5 122.38(14) . . ?
P4 Cu5 Br4 124.33(15) . . ?
Br5 Cu5 Br4 107.35(12) . . ?
P4 Cu5 Cu4 112.66(17) . . ?
Br5 Cu5 Cu4 117.05(17) . . ?
Br4 Cu5 Cu4 55.36(11) . . ?
P4 Cu5 Br6 80.30(12) . 15_556 ?
Br5 Cu5 Br6 103.62(14) . 15_556 ?
Br4 Cu5 Br6 112.38(14) . 15_556 ?
Cu4 Cu5 Br6 57.05(12) . 15_556 ?
P5 Cu4B Br4 129.2(4) 2_665 . ?
P5 Cu4B Br2 124.0(3) 2_665 15_556 ?
Br4 Cu4B Br2 106.4(3) . 15_556 ?
P4 Cu5B Br4 127.01(10) . . ?
P4 Cu5B Br5 115.57(10) . . ?
Br4 Cu5B Br5 105.08(8) . . ?
P4 Cu6 Br6 119.93(10) . 14_456 ?
P4 Cu6 Cu1C 110.52(15) . 13_566 ?
Br6 Cu6 Cu1C 61.11(5) 14_456 13_566 ?
P4 Cu6 Br6 86.56(8) . 15_556 ?
Br6 Cu6 Br6 120.64(9) 14_456 15_556 ?
Cu1C Cu6 Br6 59.88(5) 13_566 15_556 ?
P4 Cu6 P5 51.78(7) . . ?
Br6 Cu6 P5 83.35(8) 14_456 . ?
Cu1C Cu6 P5 125.09(14) 13_566 . ?
Br6 Cu6 P5 138.09(9) 15_556 . ?
P4 Cu6 Br6 141.02(10) . . ?
Br6 Cu6 Br6 94.11(7) 14_456 . ?
Cu1C Cu6 Br6 102.08(15) 13_566 . ?
Br6 Cu6 Br6 91.96(7) 15_556 . ?
P5 Cu6 Br6 122.20(9) . . ?
Cu3 Br1 Cu1 81.39(4) 14_456 . ?
Cu4 Br2 Cu3 108.78(11) 14_456 14_456 ?
Cu4 Br2 Cu4B 11.77(14) 14_456 14_456 ?
Cu3 Br2 Cu4B 117.31(16) 14_456 14_456 ?
Cu4 Br2 Cu2 121.06(13) 14_456 . ?
Cu3 Br2 Cu2 113.14(4) 14_456 . ?
Cu4B Br2 Cu2 120.01(18) 14_456 . ?
Cu1 Br3 Cu2 100.91(4) . 14_456 ?
Cu4B Br4 Cu5B 100.72(15) . . ?
Cu5 Br4 Cu4 70.37(14) . . ?
Cu6 Br6 Cu1C 61.10(5) 15_556 . ?
Cu6 Br6 Cu6 118.89(9) 15_556 14_456 ?
Cu1C Br6 Cu6 59.88(5) . 14_456 ?
Cu6 Br6 Cu6 87.93(7) 15_556 . ?
Cu1C Br6 Cu6 98.32(14) . . ?
Cu6 Br6 Cu6 86.00(6) 14_456 . ?
Cu6 Br6 Cu4 90.52(13) 15_556 14_456 ?
Cu1C Br6 Cu4 119.31(17) . 14_456 ?
Cu6 Br6 Cu4 131.83(13) 14_456 14_456 ?
Cu6 Br6 Cu4 135.65(13) . 14_456 ?
Cu6 Br6 Cu5 104.75(8) 15_556 14_456 ?
Cu1C Br6 Cu5 75.31(14) . 14_456 ?
Cu6 Br6 Cu5 74.33(8) 14_456 14_456 ?
Cu6 Br6 Cu5 159.96(8) . 14_456 ?
Cu4 Br6 Cu5 61.00(13) 14_456 14_456 ?
Cu5 Br5 Cu5 113.56(8) . 2_665 ?
Cu5 Br5 Cu5 113.56(8) . 3_565 ?
Cu5 Br5 Cu5 113.56(8) 2_665 3_565 ?
Cu5 Br5 Cu5B 109.46(10) . 2_665 ?
Cu5 Br5 Cu5B 18.79(9) 2_665 2_665 ?
Cu5 Br5 Cu5B 128.77(9) 3_565 2_665 ?
Cu5B Br5 Cu5B 119.974(4) . 2_665 ?
Cu5 Br5 Cu5B 128.77(9) . 3_565 ?
Cu5 Br5 Cu5B 109.46(10) 2_665 3_565 ?
Cu5 Br5 Cu5B 18.79(9) 3_565 3_565 ?
Cu5 Br5 Cu1C 75.01(10) . 13_566 ?
Cu5 Br5 Cu1C 75.01(10) 2_665 13_566 ?
Cu5 Br5 Cu1C 75.02(10) 3_565 13_566 ?
P2 P1 P5 107.86(9) . . ?
P2 P1 Cu1 123.79(9) . . ?
P5 P1 Cu1 127.19(9) . . ?
P2 P1 Fe1 63.18(6) . . ?
P5 P1 Fe1 63.54(6) . . ?
Cu1 P1 Fe1 130.00(8) . . ?
P3 P2 P1 108.55(9) . . ?
P3 P2 Cu2 129.96(9) . . ?
P1 P2 Cu2 120.86(9) . . ?
P3 P2 Fe1 64.13(6) . . ?
P1 P2 Fe1 64.33(6) . . ?
Cu2 P2 Fe1 144.95(8) . . ?
P2 P3 P4 107.88(9) . . ?
P2 P3 Cu3 128.70(9) . . ?
P4 P3 Cu3 122.02(9) . . ?
P2 P3 Fe1 63.35(6) . . ?
P4 P3 Fe1 63.44(6) . . ?
Cu3 P3 Fe1 128.93(8) . . ?
P3 P4 P5 107.92(9) . . ?
P3 P4 Cu5 121.18(12) . . ?
P5 P4 Cu5 129.13(12) . . ?
P3 P4 Cu5B 128.48(10) . . ?
P5 P4 Cu5B 122.76(10) . . ?
P3 P4 Cu6 94.95(9) . . ?
P5 P4 Cu6 70.70(8) . . ?
Cu5 P4 Cu6 91.57(13) . . ?
Cu5B P4 Cu6 109.04(10) . . ?
P3 P4 Fe1 63.98(6) . . ?
P5 P4 Fe1 63.68(6) . . ?
Cu5 P4 Fe1 150.18(13) . . ?
Cu5B P4 Fe1 130.31(10) . . ?
Cu6 P4 Fe1 117.92(8) . . ?
P1 P5 P4 107.77(9) . . ?
P1 P5 Cu4B 128.6(2) . 3_565 ?
P4 P5 Cu4B 123.5(2) . 3_565 ?
P1 P5 Cu4 130.40(17) . 3_565 ?
P4 P5 Cu4 120.70(17) . 3_565 ?
P1 P5 Fe1 64.02(6) . . ?
P4 P5 Fe1 63.26(6) . . ?
Cu4B P5 Fe1 135.45(15) 3_565 . ?
Cu4 P5 Fe1 147.90(11) 3_565 . ?
P1 P5 Cu6 98.78(8) . . ?
P4 P5 Cu6 57.52(7) . . ?
Cu4B P5 Cu6 110.81(17) 3_565 . ?
Cu4 P5 Cu6 98.43(12) 3_565 . ?
Fe1 P5 Cu6 107.81(8) . . ?
C2 Fe1 C3 39.5(2) . . ?
C2 Fe1 C1 39.9(2) . . ?
C3 Fe1 C1 66.7(2) . . ?
C2 Fe1 C5 66.8(2) . . ?
C3 Fe1 C5 66.7(2) . . ?
C1 Fe1 C5 39.8(2) . . ?
C2 Fe1 C4 66.8(2) . . ?
C3 Fe1 C4 39.8(2) . . ?
C1 Fe1 C4 66.9(2) . . ?
C5 Fe1 C4 39.8(2) . . ?
C2 Fe1 P2 96.67(16) . . ?
C3 Fe1 P2 116.80(17) . . ?
C1 Fe1 P2 111.87(17) . . ?
C5 Fe1 P2 150.13(17) . . ?
C4 Fe1 P2 156.31(17) . . ?
C2 Fe1 P4 147.30(17) . . ?
C3 Fe1 P4 109.16(17) . . ?
C1 Fe1 P4 155.52(17) . . ?
C5 Fe1 P4 115.79(17) . . ?
C4 Fe1 P4 94.20(16) . . ?
P2 Fe1 P4 91.75(6) . . ?
C2 Fe1 P5 157.05(17) . . ?
C3 Fe1 P5 148.36(17) . . ?
C1 Fe1 P5 117.22(17) . . ?
C5 Fe1 P5 95.93(17) . . ?
C4 Fe1 P5 110.21(16) . . ?
P2 Fe1 P5 91.63(6) . . ?
P4 Fe1 P5 53.06(6) . . ?
C2 Fe1 P3 110.27(17) . . ?
C3 Fe1 P3 94.99(17) . . ?
C1 Fe1 P3 148.89(17) . . ?
C5 Fe1 P3 155.21(17) . . ?
C4 Fe1 P3 115.53(17) . . ?
P2 Fe1 P3 52.52(6) . . ?
P4 Fe1 P3 52.58(6) . . ?
P5 Fe1 P3 91.75(6) . . ?
C2 Fe1 P1 118.32(16) . . ?
C3 Fe1 P1 157.59(17) . . ?
C1 Fe1 P1 97.55(16) . . ?
C5 Fe1 P1 111.99(17) . . ?
C4 Fe1 P1 149.87(17) . . ?
P2 Fe1 P1 52.49(6) . . ?
P4 Fe1 P1 91.73(6) . . ?
P5 Fe1 P1 52.44(5) . . ?
P3 Fe1 P1 91.33(6) . . ?
C5 C1 C2 107.7(5) . . ?
C5 C1 C6 125.4(5) . . ?
C2 C1 C6 126.6(5) . . ?
C5 C1 Fe1 70.2(3) . . ?
C2 C1 Fe1 69.8(3) . . ?
C6 C1 Fe1 129.8(4) . . ?
C3 C2 C1 108.3(5) . . ?
C3 C2 C16 126.2(5) . . ?
C1 C2 C16 125.3(5) . . ?
C3 C2 Fe1 70.4(3) . . ?
C1 C2 Fe1 70.3(3) . . ?
C16 C2 Fe1 130.0(4) . . ?
C2 C3 C4 108.3(5) . . ?
C2 C3 C26 126.6(5) . . ?
C4 C3 C26 124.8(5) . . ?
C2 C3 Fe1 70.0(3) . . ?
C4 C3 Fe1 70.3(3) . . ?
C26 C3 Fe1 129.7(4) . . ?
C3 C4 C5 107.6(5) . . ?
C3 C4 C36 126.1(5) . . ?
C5 C4 C36 126.0(5) . . ?
C3 C4 Fe1 69.9(3) . . ?
C5 C4 Fe1 70.0(3) . . ?
C36 C4 Fe1 130.1(4) . . ?
C1 C5 C4 108.1(5) . . ?
C1 C5 C46 126.9(5) . . ?
C4 C5 C46 124.6(5) . . ?
C1 C5 Fe1 70.0(3) . . ?
C4 C5 Fe1 70.2(3) . . ?
C46 C5 Fe1 131.3(4) . . ?
C7 C6 C8 118.3(6) . . ?
C7 C6 C1 119.7(5) . . ?
C8 C6 C1 122.0(6) . . ?
C9 C7 C6 121.0(6) . . ?
C10 C8 C6 119.3(6) . . ?
C7 C9 C11 121.3(7) . . ?
C11 C10 C8 122.6(7) . . ?
C10 C11 C9 117.5(6) . . ?
C10 C11 C12A 123(4) . . ?
C9 C11 C12A 119(4) . . ?
C10 C11 C12C 122(5) . . ?
C9 C11 C12C 119(6) . . ?
C10 C11 C12D 120.1(13) . . ?
C9 C11 C12D 120.1(13) . . ?
C10 C11 C12B 125(4) . . ?
C9 C11 C12B 116(3) . . ?
C10 C11 C12 114(3) . . ?
C9 C11 C12 129(3) . . ?
C11 C12 C13 104(5) . . ?
C12 C13 C14 95(4) . . ?
C15 C14 C13 96(4) . . ?
C11 C12D C13D 107(3) . . ?
C14D C13D C12D 113(5) . . ?
C13D C14D C15D 114(5) . . ?
C13A C12A C11 112(4) . . ?
C12A C13A C14A 112(4) . . ?
C15A C14A C13A 106(3) . . ?
C11 C12B C13B 103(4) . . ?
C14B C13B C12B 111(4) . . ?
C13B C14B C15B 119(4) . . ?
C13C C12C C11 111.7(17) . . ?
C12C C13C C14C 111.8(17) . . ?
C13C C14C C15C 110.9(17) . . ?
C18 C16 C17 118.1(6) . . ?
C18 C16 C2 122.0(5) . . ?
C17 C16 C2 119.8(6) . . ?
C19 C17 C16 120.9(6) . . ?
C16 C18 C20 120.7(6) . . ?
C17 C19 C21 121.2(7) . . ?
C18 C20 C21 120.9(7) . . ?
C19 C21 C20 118.1(6) . . ?
C19 C21 C22C 128(5) . . ?
C20 C21 C22C 113(5) . . ?
C19 C21 C22A 111.6(13) . . ?
C20 C21 C22A 129.4(14) . . ?
C19 C21 C22B 120.0(16) . . ?
C20 C21 C22B 121.3(17) . . ?
C19 C21 C22 130.8(14) . . ?
C20 C21 C22 110.8(14) . . ?
C23 C22 C21 117.4(19) . . ?
C22 C23 C24 107(2) . . ?
C25 C24 C23 110(3) . . ?
C23A C22A C21 120(2) . . ?
C24A C23A C22A 119(4) . . ?
C23A C24A C25A 114(4) . . ?
C21 C22B C23B 106(3) . . ?
C24B C23B C22B 119(4) . . ?
C23B C24B C25B 117(4) . . ?
C24B C25B C35B 128(5) . 6_465 ?
C21 C22C C23C 109(8) . . ?
C24C C23C C22C 114(3) . . ?
C23C C24C C25C 115(3) . . ?
C28 C26 C27 118.4(6) . . ?
C28 C26 C3 119.4(5) . . ?
C27 C26 C3 121.8(5) . . ?
C29 C27 C26 120.6(6) . . ?
C26 C28 C30 120.4(6) . . ?
C27 C29 C31 121.4(7) . . ?
C31 C30 C28 121.8(6) . . ?
C30 C31 C29 117.4(6) . . ?
C30 C31 C32A 122.8(16) . . ?
C29 C31 C32A 119.4(16) . . ?
C30 C31 C32 123.4(11) . . ?
C29 C31 C32 118.9(11) . . ?
C30 C31 C32B 119.0(19) . . ?
C29 C31 C32B 119(2) . . ?
C30 C31 C32C 102(3) . . ?
C29 C31 C32C 135(4) . . ?
C31 C32 C33 110.4(17) . . ?
C34 C33 C32 103(3) . . ?
C33 C34 C35 95(4) . . ?
C33A C32A C31 130(3) . . ?
C32A C33A C34A 124(3) . . ?
C33A C34A C35A 117(2) . . ?
C33B C32B C31 111.9(17) . . ?
C34B C33B C32B 114(3) . . ?
C33B C34B C35B 112(3) . . ?
C34B C35B C25B 156(7) . 8_664 ?
C33C C32C C31 148(5) . . ?
C34C C33C C32C 111.9(11) . . ?
C33C C34C C35C 111.8(11) . . ?
C37 C36 C38 118.4(6) . . ?
C37 C36 C4 119.7(5) . . ?
C38 C36 C4 121.9(5) . . ?
C39B C37 C36 124.7(18) . . ?
C36 C37 C39 119.4(8) . . ?
C40B C38 C36 116(2) . . ?
C36 C38 C40 121.2(9) . . ?
C41 C39 C37 121.3(11) . . ?
C41 C40 C38 119.4(13) . . ?
C40 C41 C39 120.1(13) . . ?
C40 C41 C42 123.6(17) . . ?
C39 C41 C42 115.8(16) . . ?
C40B C41 C39B 107(2) . . ?
C40B C41 C42C 120(4) . . ?
C39B C41 C42C 96(4) . . ?
C41 C42 C43 122(2) . . ?
C44 C43 C42 114(2) . . ?
C43 C44 C45 114.9(19) . . ?
C41 C42A C43A 110(3) . . ?
C44A C43A C42A 104(3) . . ?
C43A C44A C45A 108(4) . . ?
C37 C39B C41B 117(3) . . ?
C37 C39B C41 110(2) . . ?
C41B C39B C41 15.0(14) . . ?
C38 C40B C41 128(4) . . ?
C38 C40B C41B 130(4) . . ?
C41 C40B C41B 17.0(14) . . ?
C42C C41B C39B 113(5) . . ?
C42C C41B C40B 132(5) . . ?
C39B C41B C40B 112(3) . . ?
C41B C42C C43C 112(7) . . ?
C41B C42C C41 13.7(18) . . ?
C43C C42C C41 98(6) . . ?
C44C C43C C42C 107(5) . . ?
C43C C44C C45C 113(3) . . ?
C41 C42B C43B 89(3) . . ?
C44B C43B C42B 94(4) . . ?
C43B C44B C45B 103(4) . . ?
C47 C46 C48 118.5(6) . . ?
C47 C46 C5 123.0(5) . . ?
C48 C46 C5 118.5(6) . . ?
C46 C47 C49 120.2(6) . . ?
C50 C48 C46 120.6(7) . . ?
C47 C49 C51 121.7(7) . . ?
C48 C50 C51 122.5(7) . . ?
C50 C51 C49 116.2(7) . . ?
C50 C51 C52C 125(4) . . ?
C49 C51 C52C 117(4) . . ?
C50 C51 C52 121.8(10) . . ?
C49 C51 C52 121.7(10) . . ?
C50 C51 C52B 111(3) . . ?
C49 C51 C52B 132(3) . . ?
C50 C51 C52A 135(3) . . ?
C49 C51 C52A 106(3) . . ?
C51 C52 C53 111.4(16) . . ?
C52 C53 C54 110.9(16) . . ?
C53 C54 C55 102.2(18) . . ?
C53B C52B C51 126(5) . . ?
C52B C53B C54B 114(5) . . ?
C55B C54B C53B 108(5) . . ?
C53A C52A C51 119(8) . . ?
C52A C53A C54A 116(6) . . ?
C53A C54A C55A 113(3) . . ?
C51 C52C C53C 119(8) . . ?
C54C C53C C52C 119(8) . . ?
C53C C54C C55C 104(5) . . ?
C1N N1 Cu2 175.7(8) . . ?
N1 C1N C3N 168.6(15) . . ?
N1 C1N C2N 167.0(14) . . ?
Cl12 C1S Cl11 151(3) . . ?
Cl31 C3S Cl33 115(2) . . ?
Cl31 C3S Cl32 121(2) . . ?
Cl33 C3S Cl32 17.8(17) . . ?
Cl33 Cl31 Cl32 26(3) 2_775 2_775 ?
Cl33 Cl31 C3S 137(4) 2_775 . ?
Cl32 Cl31 C3S 114(2) 2_775 . ?
Cl33 Cl32 Cl31 58(6) . 3_575 ?
Cl33 Cl32 C3S 79(8) . . ?
Cl31 Cl32 C3S 86(2) 3_575 . ?
Cl32 Cl33 Cl31 96(7) . 3_575 ?
Cl32 Cl33 C3S 84(8) . . ?
Cl31 Cl33 C3S 93(4) 3_575 . ?
Cl22 C2S Cl21 140(5) . . ?
Cl41 C4S Cl42 158(5) . . ?

loop_
_geom_bond_atom_site_label_1
_geom_bond_atom_site_label_2
_geom_bond_distance
_geom_bond_site_symmetry_2
_geom_bond_publ_flag
Cu1C Cu6 2.481(2) 14_456 ?
Cu1C Cu6 2.481(2) 13_566 ?
Cu1C Cu6 2.481(2) 15_556 ?
Cu1C Br6 2.4809(12) 2_665 ?
Cu1C Br6 2.4809(12) 3_565 ?
Cu1C Br6 2.4809(12) . ?
Cu1C Br5 2.905(6) 13_566 ?
Cu1 P1 2.2105(18) . ?
Cu1 Br3 2.3675(12) . ?
Cu1 Br1 2.3992(11) . ?
Cu2 N1 1.991(7) . ?
Cu2 P2 2.1996(17) . ?
Cu2 Br3 2.3923(12) 15_556 ?
Cu2 Br2 2.6011(12) . ?
Cu3 P3 2.2137(19) . ?
Cu3 Br1 2.3714(12) 15_556 ?
Cu3 Br2 2.4166(11) 15_556 ?
Cu4 P5 2.210(6) 2_665 ?
Cu4 Br2 2.411(6) 15_556 ?
Cu4 Br4 2.440(5) . ?
Cu4 Br6 2.679(3) 15_556 ?
Cu4 Cu5 2.793(6) . ?
Cu5 P4 2.208(3) . ?
Cu5 Br5 2.386(3) . ?
Cu5 Br4 2.407(3) . ?
Cu5 Br6 2.818(4) 15_556 ?
Cu4B P5 2.200(8) 2_665 ?
Cu4B Br4 2.315(8) . ?
Cu4B Br2 2.437(8) 15_556 ?
Cu5B P4 2.227(2) . ?
Cu5B Br4 2.334(2) . ?
Cu5B Br5 2.529(2) . ?
Cu6 P4 2.280(2) . ?
Cu6 Br6 2.397(2) 14_456 ?
Cu6 Br6 2.490(2) 15_556 ?
Cu6 P5 2.551(3) . ?
Cu6 Br6 2.595(2) . ?
P1 P2 2.105(2) . ?
P1 P5 2.109(2) . ?
P1 Fe1 2.3913(17) . ?
P2 P3 2.102(2) . ?
P2 Fe1 2.3678(17) . ?
P3 P4 2.107(2) . ?
P3 Fe1 2.3837(17) . ?
P4 P5 2.124(2) . ?
P4 Fe1 2.3726(17) . ?
P5 Fe1 2.3815(17) . ?
Fe1 C2 2.112(6) . ?
Fe1 C3 2.117(6) . ?
Fe1 C1 2.118(6) . ?
Fe1 C5 2.121(6) . ?
Fe1 C4 2.123(6) . ?
C1 C5 1.442(8) . ?
C1 C2 1.443(8) . ?
C1 C6 1.481(9) . ?
C2 C3 1.430(8) . ?
C2 C16 1.496(8) . ?
C3 C4 1.444(8) . ?
C3 C26 1.493(8) . ?
C4 C5 1.445(8) . ?
C4 C36 1.478(8) . ?
C5 C46 1.477(8) . ?
C6 C7 1.387(9) . ?
C6 C8 1.408(9) . ?
C7 C9 1.378(10) . ?
C8 C10 1.391(9) . ?
C9 C11 1.398(11) . ?
C10 C11 1.370(11) . ?
C11 C12A 1.54(2) . ?
C11 C12C 1.54(2) . ?
C11 C12D 1.543(17) . ?
C11 C12B 1.55(2) . ?
C11 C12 1.56(7) . ?
C12 C13 1.64(9) . ?
C13 C14 1.82(8) . ?
C14 C15 1.53(7) . ?
C12D C13D 1.59(5) . ?
C13D C14D 1.49(8) . ?
C14D C15D 1.55(2) . ?
C12A C13A 1.51(8) . ?
C13A C14A 1.57(5) . ?
C14A C15A 1.541(19) . ?
C12B C13B 1.70(9) . ?
C13B C14B 1.38(6) . ?
C14B C15B 1.54(2) . ?
C12C C13C 1.54(2) . ?
C13C C14C 1.54(2) . ?
C14C C15C 1.55(2) . ?
C16 C18 1.385(9) . ?
C16 C17 1.403(9) . ?
C17 C19 1.375(10) . ?
C18 C20 1.390(9) . ?
C19 C21 1.384(11) . ?
C20 C21 1.397(11) . ?
C21 C22C 1.50(14) . ?
C21 C22A 1.53(2) . ?
C21 C22B 1.54(4) . ?
C21 C22 1.56(2) . ?
C22 C23 1.545(18) . ?
C23 C24 1.58(4) . ?
C24 C25 1.565(19) . ?
C22A C23A 1.51(4) . ?
C23A C24A 1.48(6) . ?
C24A C25A 1.56(2) . ?
C22B C23B 1.56(2) . ?
C23B C24B 1.46(6) . ?
C24B C25B 1.55(2) . ?
C25B C35B 1.91(9) 6_465 ?
C22C C23C 1.54(2) . ?
C23C C24C 1.53(2) . ?
C24C C25C 1.54(2) . ?
C26 C28 1.384(9) . ?
C26 C27 1.399(9) . ?
C27 C29 1.386(9) . ?
C28 C30 1.393(10) . ?
C29 C31 1.394(10) . ?
C30 C31 1.388(11) . ?
C31 C32A 1.50(3) . ?
C31 C32 1.52(2) . ?
C31 C32B 1.54(2) . ?
C31 C32C 1.550(10) . ?
C32 C33 1.68(3) . ?
C33 C34 1.61(6) . ?
C34 C35 1.92(6) . ?
C32A C33A 1.27(4) . ?
C33A C34A 1.54(3) . ?
C34A C35A 1.551(18) . ?
C32B C33B 1.54(2) . ?
C33B C34B 1.53(2) . ?
C34B C35B 1.54(2) . ?
C32C C33C 1.543(10) . ?
C33C C34C 1.541(10) . ?
C34C C35C 1.545(10) . ?
C36 C37 1.387(9) . ?
C36 C38 1.411(9) . ?
C37 C39B 1.36(4) . ?
C37 C39 1.414(15) . ?
C38 C40B 1.26(4) . ?
C38 C40 1.426(19) . ?
C39 C41 1.40(2) . ?
C40 C41 1.35(2) . ?
C41 C40B 1.40(5) . ?
C41 C42 1.49(2) . ?
C41 C42A 1.54(2) . ?
C41 C39B 1.62(4) . ?
C41 C42C 1.67(12) . ?
C41 C42B 1.84(6) . ?
C42 C43 1.55(4) . ?
C43 C44 1.50(3) . ?
C44 C45 1.67(3) . ?
C42A C43A 1.70(7) . ?
C43A C44A 1.54(2) . ?
C44A C45A 1.61(7) . ?
C39B C41B 1.46(5) . ?
C40B C41B 1.47(6) . ?
C41B C42C 1.46(13) . ?
C42C C43C 1.65(11) . ?
C43C C44C 1.53(2) . ?
C44C C45C 1.54(2) . ?
C42B C43B 1.88(8) . ?
C43B C44B 1.57(8) . ?
C44B C45B 1.75(7) . ?
C46 C47 1.382(9) . ?
C46 C48 1.402(9) . ?
C47 C49 1.396(9) . ?
C48 C50 1.367(10) . ?
C49 C51 1.407(11) . ?
C50 C51 1.394(12) . ?
C51 C52C 1.45(8) . ?
C51 C52 1.50(2) . ?
C51 C52B 1.53(7) . ?
C51 C52A 1.65(8) . ?
C52 C53 1.535(17) . ?
C53 C54 1.548(17) . ?
C54 C55 1.70(4) . ?
C52B C53B 1.30(7) . ?
C53B C54B 1.73(7) . ?
C54B C55B 1.42(7) . ?
C52A C53A 1.52(11) . ?
C53A C54A 1.54(2) . ?
C54A C55A 1.56(2) . ?
C52C C53C 1.56(11) . ?
C53C C54C 1.42(8) . ?
C54C C55C 1.85(9) . ?
N1 C1N 1.092(10) . ?
C1N C3N 1.45(3) . ?
C1N C2N 1.57(3) . ?
C1S Cl12 1.89(3) . ?
C1S Cl11 1.95(3) . ?
C3S Cl31 1.95(3) . ?
C3S Cl33 2.06(7) . ?
C3S Cl32 2.09(5) . ?
Cl31 Cl33 1.24(6) 2_775 ?
Cl31 Cl32 1.46(5) 2_775 ?
Cl32 Cl33 0.64(6) . ?
C2S Cl22 1.81(3) . ?
C2S Cl21 1.84(3) . ?
C4S Cl41 1.73(3) . ?
C4S Cl42 1.76(3) . ?
